data_2207959
loop_
_publ_author_name
'Zhong-Cheng Min'
'Ming-Zhi Huang'
'Wei-Min Chen'
'Quan Zhang'
'Guang-Fu Yang'

_publ_section_title
;2-(1,3-Dioxo-4,5,6,7-tetrahydro-1<i>H</i>-isoindol-2-yl)-<i>N</i>-[7-fluoro-3-oxo-4-(prop-2-ynyl)-3,4-dihydro-2<i>H</i>-benzoxazin-6-yl]acetamide
 monohydrate
;
_journal_coeditor_code AT6070
_journal_issue 2
_journal_name_full 'Acta Crystallographica Section E'
_journal_page_first o735
_journal_page_last o736
_journal_paper_doi 10.1107/S1600536806002194
_journal_volume 62
_journal_year 2006
_chemical_formula_iupac 'C21 H18 F N3 O5, H2 O1'
_chemical_formula_moiety 'C21 H18 F N3 O5, H2 O1'
_chemical_formula_sum 'C21 H20 F N3 O6'
_chemical_formula_weight 429.40
_chemical_name_systematic
;
2-(1,3-Dioxo-2,3,4,5,6,7-hexahydro-1H-isoindol-2-yl)-N-[7-fluoro-3-oxo-
4-(prop-2-ynyl)-3,4-dihydro-2H-benzoxazin-6-yl]acetamide monohydrate
;
_space_group_IT_number 14
_symmetry_cell_setting monoclinic
_symmetry_space_group_name_Hall '-P 2yn'
_symmetry_space_group_name_H-M 'P 1 21/n 1'
_atom_sites_solution_hydrogens geom
_atom_sites_solution_primary direct
_atom_sites_solution_secondary difmap
_audit_creation_method SHELXL-97
_cell_angle_alpha 90.00
_cell_angle_beta 92.091(2)
_cell_angle_gamma 90.00
_cell_formula_units_Z 4
_cell_length_a 19.2192(19)
_cell_length_b 4.7354(5)
_cell_length_c 23.421(2)
_cell_measurement_reflns_used 2160
_cell_measurement_temperature 292(2)
_cell_measurement_theta_max 21.41
_cell_measurement_theta_min 2.69
_cell_volume 2130.1(4)
_computing_cell_refinement 'SAINT (Bruker, 2000)'
_computing_data_collection 'SMART (Bruker, 2000)'
_computing_data_reduction SAINT
_computing_molecular_graphics 'SHELXTL (Bruker, 1997)'
_computing_publication_material SHELXTL
_computing_structure_refinement 'SHELXL97 (Sheldrick, 1997)'
_computing_structure_solution 'SHELXS97 (Sheldrick, 1997)'
_diffrn_ambient_temperature 292(2)
_diffrn_measured_fraction_theta_full 0.988
_diffrn_measured_fraction_theta_max 0.988
_diffrn_measurement_device_type 'Bruker SMART CCD area-detector'
_diffrn_measurement_method '\f and \w'
_diffrn_radiation_monochromator graphite
_diffrn_radiation_source 'fine-focus sealed tube'
_diffrn_radiation_type 'Mo K\a'
_diffrn_radiation_wavelength 0.71073
_diffrn_reflns_av_R_equivalents 0.0499
_diffrn_reflns_av_sigmaI/netI 0.0505
_diffrn_reflns_limit_h_max 22
_diffrn_reflns_limit_h_min -21
_diffrn_reflns_limit_k_max 5
_diffrn_reflns_limit_k_min -5
_diffrn_reflns_limit_l_max 27
_diffrn_reflns_limit_l_min -27
_diffrn_reflns_number 14145
_diffrn_reflns_theta_full 25.00
_diffrn_reflns_theta_max 25.00
_diffrn_reflns_theta_min 2.78
_diffrn_standards_number 0
_exptl_absorpt_coefficient_mu 0.105
_exptl_absorpt_correction_T_max 0.9979
_exptl_absorpt_correction_T_min 0.9592
_exptl_absorpt_correction_type multi-scan
_exptl_absorpt_process_details '(SADABS; Bruker, 2000)'
_exptl_crystal_colour colorless
_exptl_crystal_density_diffrn 1.339
_exptl_crystal_density_method 'not measured'
_exptl_crystal_description plate
_exptl_crystal_F_000 896
_exptl_crystal_size_max 0.40
_exptl_crystal_size_mid 0.10
_exptl_crystal_size_min 0.02
_refine_diff_density_max 0.261
_refine_diff_density_min -0.213
_refine_ls_extinction_method none
_refine_ls_goodness_of_fit_ref 1.043
_refine_ls_hydrogen_treatment mixed
_refine_ls_matrix_type full
_refine_ls_number_parameters 328
_refine_ls_number_reflns 3719
_refine_ls_number_restraints 15
_refine_ls_restrained_S_all 1.063
_refine_ls_R_factor_all 0.1012
_refine_ls_R_factor_gt 0.0618
_refine_ls_shift/su_max 0.000
_refine_ls_shift/su_mean 0.000
_refine_ls_structure_factor_coef Fsqd
_refine_ls_weighting_details 'calc w = 1/[\s^2^(Fo^2^)+(0.0734P)^2^+0.5971P] where P = (Fo^2^+2Fc^2^)/3'
_refine_ls_weighting_scheme calc
_refine_ls_wR_factor_gt 0.1504
_refine_ls_wR_factor_ref 0.1668
_reflns_number_gt 2411
_reflns_number_total 3719
_reflns_threshold_expression I>2\s(I)
_cod_data_source_file at6070.cif
_cod_data_source_block I
_cod_depositor_comments
;
The following automatic conversions were performed:
'_symmetry_cell_setting' value 'Monoclinic' changed to 'monoclinic'
according to '/home/saulius/struct/CIF-dictionaries/cif_core.dic'
dictionary named 'cif_core.dic' version 2.4.1 from 2010-06-29.

Automatic conversion script
Id: cif_fix_enum 1527 2010-12-29 10:47:43Z saulius 

The following automatic conversions were performed:

'_symmetry_cell_setting' value 'Monoclinic' changed to 'monoclinic'
according to /home/saulius/struct/CIF-dictionaries/cif_core.dic
dictionary named 'cif_core.dic' version 2.4.1 from 2010-06-29.

Automatic conversion script
Id: cif_fix_values 1715 2011-07-08 13:25:40Z adriana 
;
_cod_original_cell_volume 2130.2(4)
_cod_original_sg_symbol_Hall -P2yn
_cod_original_sg_symbol_H-M 'P 21/n'
_cod_database_code 2207959
_cod_database_fobs_code 2207959

loop_
_symmetry_equiv_pos_as_xyz
'x, y, z'
'-x+1/2, y+1/2, -z+1/2'
'-x, -y, -z'
'x-1/2, -y-1/2, z-1/2'

loop_
_atom_site_label
_atom_site_fract_x
_atom_site_fract_y
_atom_site_fract_z
_atom_site_U_iso_or_equiv
_atom_site_adp_type
_atom_site_calc_flag
_atom_site_refinement_flags
_atom_site_occupancy
_atom_site_disorder_assembly
_atom_site_disorder_group
_atom_site_type_symbol
C1 0.60720(14) 0.3328(6) 0.25928(13) 0.0468(7) Uani d . 1 A . C
C2 0.67121(16) 0.5108(7) 0.26634(16) 0.0746(10) Uani d D 1 . . C
H2A 0.6689 0.6674 0.2396 0.090 Uiso calc PR 0.709(12) A 1 H
H2B 0.7121 0.3992 0.2587 0.090 Uiso calc PR 0.709(12) A 1 H
H2C 0.6601 0.7070 0.2583 0.090 Uiso d PR 0.291(12) A 2 H
H2D 0.7062 0.4495 0.2402 0.090 Uiso d PR 0.291(12) A 2 H
C3 0.6759(5) 0.6245(16) 0.3289(3) 0.105(3) Uani d PD 0.709(12) A 1 C
H3A 0.7246 0.6607 0.3386 0.126 Uiso calc PR 0.709(12) A 1 H
H3B 0.6521 0.8050 0.3293 0.126 Uiso calc PR 0.709(12) A 1 H
C4 0.6479(3) 0.449(2) 0.3748(3) 0.108(3) Uani d PD 0.709(12) A 1 C
H4A 0.6771 0.2834 0.3804 0.130 Uiso calc PR 0.709(12) A 1 H
H4B 0.6494 0.5557 0.4102 0.130 Uiso calc PR 0.709(12) A 1 H
C3' 0.6984(6) 0.488(4) 0.3266(4) 0.075(5) Uiso d PD 0.291(12) A 2 C
H3C 0.7375 0.6136 0.3338 0.090 Uiso calc PR 0.291(12) A 2 H
H3D 0.7125 0.2959 0.3357 0.090 Uiso calc PR 0.291(12) A 2 H
C4' 0.6357(6) 0.576(3) 0.3607(8) 0.072(5) Uiso d PD 0.291(12) A 2 C
H4C 0.6173 0.7515 0.3448 0.087 Uiso calc PR 0.291(12) A 2 H
H4D 0.6515 0.6144 0.3998 0.087 Uiso calc PR 0.291(12) A 2 H
C5 0.57636(19) 0.3595(8) 0.36171(14) 0.0771(11) Uani d D 1 . . C
H5A 0.5450 0.5147 0.3691 0.093 Uiso calc PR 0.709(12) A 1 H
H5B 0.5647 0.2044 0.3867 0.093 Uiso calc PR 0.709(12) A 1 H
H5C 0.5893 0.2029 0.3866 0.093 Uiso d PR 0.291(12) A 2 H
H5D 0.5342 0.4456 0.3752 0.093 Uiso d PR 0.291(12) A 2 H
C6 0.56631(15) 0.2680(6) 0.30106(12) 0.0500(7) Uani d . 1 A . C
C7 0.51170(16) 0.0716(6) 0.27794(14) 0.0529(8) Uani d . 1 . . C
C8 0.58168(16) 0.1905(6) 0.20636(13) 0.0514(8) Uani d . 1 . . C
C9 0.48188(16) -0.1380(6) 0.18286(15) 0.0621(9) Uani d . 1 . . C
H9A 0.4741 -0.3203 0.2004 0.075 Uiso calc R 1 A . H
H9B 0.5059 -0.1696 0.1477 0.075 Uiso calc R 1 . . H
C10 0.41243(16) 0.0004(6) 0.16902(13) 0.0542(8) Uani d D 1 A . C
C11 0.29117(14) -0.0937(5) 0.14129(11) 0.0433(7) Uani d . 1 A . C
C12 0.23624(17) -0.2209(6) 0.16667(12) 0.0514(8) Uani d . 1 . . C
C13 0.16832(16) -0.1680(7) 0.14993(13) 0.0598(8) Uani d . 1 . . C
H13 0.1320 -0.2587 0.1676 0.072 Uiso calc R 1 . . H
C14 0.15525(15) 0.0221(6) 0.10650(12) 0.0498(7) Uani d . 1 . . C
C15 0.20908(14) 0.1585(5) 0.07990(11) 0.0403(7) Uani d . 1 . . C
C16 0.27669(14) 0.0991(6) 0.09790(11) 0.0432(7) Uani d . 1 . . C
H16 0.3133 0.1902 0.0806 0.052 Uiso calc R 1 . . H
C17 0.12532(17) 0.4154(7) 0.02037(14) 0.0600(9) Uani d . 1 . . C
C18 0.07094(19) 0.2847(10) 0.05558(18) 0.0912(13) Uani d . 1 . . C
H18A 0.0533 0.4312 0.0801 0.109 Uiso calc R 1 . . H
H18B 0.0328 0.2285 0.0298 0.109 Uiso calc R 1 . . H
C19 0.24822(16) 0.4908(6) 0.00510(13) 0.0567(8) Uani d . 1 . . C
H19A 0.2806 0.5739 0.0330 0.068 Uiso calc R 1 . . H
H19B 0.2283 0.6429 -0.0179 0.068 Uiso calc R 1 . . H
C20 0.28642(18) 0.3003(8) -0.03184(14) 0.0655(9) Uani d . 1 . . C
C21 0.3179(2) 0.1523(11) -0.06122(17) 0.0949(14) Uani d . 1 . . C
H21 0.3430 0.0343 -0.0846 0.114 Uiso calc R 1 . . H
F1 0.24981(10) -0.4117(4) 0.20857(8) 0.0765(6) Uani d . 1 . . F
N1 0.52498(12) 0.0312(5) 0.22077(10) 0.0502(6) Uani d . 1 A . N
N2 0.36005(13) -0.1729(5) 0.15766(11) 0.0516(7) Uani d D 1 . . N
H2 0.3664(15) -0.347(3) 0.1656(12) 0.062 Uiso d D 1 . . H
N3 0.19275(12) 0.3509(5) 0.03497(9) 0.0459(6) Uani d . 1 . . N
O1 0.46553(13) -0.0447(6) 0.30249(11) 0.0838(8) Uani d . 1 A . O
O2 0.60517(13) 0.2019(6) 0.15932(10) 0.0845(8) Uani d . 1 A . O
O3 0.4102(10) 0.2615(12) 0.1619(18) 0.072(5) Uani d PD 0.77(9) A 1 O
O3' 0.399(2) 0.255(5) 0.185(3) 0.052(7) Uani d PD 0.23(9) A 2 O
O4 0.10951(12) 0.5820(6) -0.01787(10) 0.0842(8) Uani d . 1 . . O
O5 0.08732(11) 0.0605(6) 0.08892(11) 0.0811(8) Uani d . 1 . . O
O6 0.494(3) 0.865(8) 0.006(3) 0.43(3) Uani d PD 0.50 . 1 O
H6A 0.506(3) 0.951(13) 0.035(2) 0.038(15) Uiso d PD 0.50 B 1 H
H6B 0.505(9) 0.693(9) 0.012(6) 0.16(7) Uiso d PD 0.50 C 1 H
O6' 0.494(7) 0.595(14) -0.013(4) 0.52(4) Uani d PD 0.50 . 2 O
H6C 0.494(7) 0.768(16) -0.009(4) 0.13(5) Uiso d PD 0.50 D 2 H
H6D 0.474(3) 0.555(12) -0.044(3) 0.053(17) Uiso d PD 0.50 E 2 H

loop_
_atom_site_aniso_label
_atom_site_aniso_U_11
_atom_site_aniso_U_22
_atom_site_aniso_U_33
_atom_site_aniso_U_12
_atom_site_aniso_U_13
_atom_site_aniso_U_23
C1 0.0377(15) 0.0418(16) 0.0604(18) 0.0079(13) -0.0045(14) -0.0057(14)
C2 0.0504(19) 0.059(2) 0.113(3) -0.0075(17) -0.0067(19) -0.008(2)
C3 0.113(6) 0.064(4) 0.132(6) -0.036(4) -0.080(5) 0.015(4)
C4 0.108(6) 0.122(7) 0.092(5) 0.029(5) -0.047(4) -0.047(5)
C5 0.089(3) 0.085(3) 0.056(2) 0.018(2) -0.0078(19) -0.0138(19)
C6 0.0482(17) 0.0484(18) 0.0529(17) 0.0125(15) -0.0062(14) -0.0048(14)
C7 0.0435(17) 0.0510(19) 0.064(2) 0.0064(15) 0.0013(15) 0.0107(16)
C8 0.0491(18) 0.0491(18) 0.0559(19) 0.0105(15) 0.0005(15) 0.0007(15)
C9 0.0600(19) 0.0405(17) 0.084(2) 0.0064(15) -0.0247(17) -0.0120(16)
C10 0.0583(19) 0.0305(16) 0.072(2) 0.0041(15) -0.0198(15) -0.0038(15)
C11 0.0507(17) 0.0301(14) 0.0482(16) 0.0035(13) -0.0107(13) -0.0064(12)
C12 0.065(2) 0.0408(17) 0.0481(16) 0.0049(15) -0.0037(15) 0.0067(14)
C13 0.055(2) 0.061(2) 0.064(2) -0.0033(16) 0.0104(16) 0.0120(17)
C14 0.0450(17) 0.0539(18) 0.0501(17) 0.0045(15) -0.0030(13) -0.0026(15)
C15 0.0465(17) 0.0355(15) 0.0387(14) 0.0039(13) -0.0032(12) -0.0049(12)
C16 0.0454(16) 0.0353(15) 0.0487(16) 0.0017(13) -0.0030(13) -0.0010(13)
C17 0.058(2) 0.066(2) 0.0555(18) 0.0195(17) -0.0087(16) -0.0018(17)
C18 0.054(2) 0.110(3) 0.109(3) 0.011(2) -0.007(2) 0.040(3)
C19 0.065(2) 0.0487(18) 0.0556(18) 0.0039(16) -0.0048(15) 0.0114(15)
C20 0.056(2) 0.092(3) 0.0485(18) -0.005(2) 0.0015(16) 0.0023(19)
C21 0.070(3) 0.142(4) 0.074(3) 0.000(3) 0.016(2) -0.030(3)
F1 0.0923(14) 0.0653(12) 0.0711(12) 0.0014(11) -0.0058(10) 0.0286(10)
N1 0.0454(14) 0.0487(15) 0.0555(15) -0.0022(12) -0.0105(11) -0.0043(12)
N2 0.0545(15) 0.0249(12) 0.0735(17) 0.0035(12) -0.0220(13) -0.0014(12)
N3 0.0460(14) 0.0488(14) 0.0427(13) 0.0082(12) -0.0027(11) 0.0033(11)
O1 0.0685(16) 0.0853(18) 0.0989(18) -0.0103(14) 0.0203(14) 0.0121(15)
O2 0.0893(18) 0.105(2) 0.0607(15) -0.0030(15) 0.0210(13) -0.0088(14)
O3 0.061(4) 0.030(2) 0.123(13) 0.0031(19) -0.026(6) -0.006(3)
O3' 0.056(11) 0.022(6) 0.076(17) 0.002(6) -0.014(10) 0.006(10)
O4 0.0785(16) 0.0990(19) 0.0738(15) 0.0275(15) -0.0135(13) 0.0295(14)
O5 0.0439(13) 0.104(2) 0.0955(17) 0.0057(13) -0.0011(12) 0.0277(16)
O6 0.34(3) 0.45(11) 0.49(5) -0.05(8) -0.28(3) -0.02(9)
O6' 0.60(5) 0.40(9) 0.54(8) -0.10(7) -0.39(6) -0.03(6)

loop_
_atom_type_symbol
_atom_type_description
_atom_type_scat_dispersion_real
_atom_type_scat_dispersion_imag
_atom_type_scat_source
C C 0.0033 0.0016 'International Tables Vol C Tables 4.2.6.8 and 6.1.1.4'
H H 0.0000 0.0000 'International Tables Vol C Tables 4.2.6.8 and 6.1.1.4'
N N 0.0061 0.0033 'International Tables Vol C Tables 4.2.6.8 and 6.1.1.4'
O O 0.0106 0.0060 'International Tables Vol C Tables 4.2.6.8 and 6.1.1.4'
F F 0.0171 0.0103 'International Tables Vol C Tables 4.2.6.8 and 6.1.1.4'

loop_
_geom_angle_atom_site_label_1
_geom_angle_atom_site_label_2
_geom_angle_atom_site_label_3
_geom_angle_site_symmetry_1
_geom_angle
_geom_angle_publ_flag
C6 C1 C8 . 109.2(3) ?
C6 C1 C2 . 124.2(3) ?
C8 C1 C2 . 126.6(3) ?
C3' C2 C1 . 108.8(7) ?
C1 C2 C3 . 108.5(4) ?
C3' C2 H2A . 132.3 ?
C1 C2 H2A . 110.0 ?
C3 C2 H2A . 110.0 ?
C3' C2 H2B . 82.9 ?
C1 C2 H2B . 110.0 ?
C3 C2 H2B . 110.0 ?
H2A C2 H2B . 108.4 ?
C3' C2 H2C . 108.7 ?
C1 C2 H2C . 110.1 ?
C3 C2 H2C . 81.8 ?
H2B C2 H2C . 131.4 ?
C3' C2 H2D . 110.4 ?
C1 C2 H2D . 110.3 ?
C3 C2 H2D . 132.7 ?
H2A C2 H2D . 80.6 ?
H2C C2 H2D . 108.5 ?
C4 C3 C2 . 118.7(5) ?
C4 C3 H3A . 107.6 ?
C2 C3 H3A . 107.6 ?
C4 C3 H3B . 107.6 ?
C2 C3 H3B . 107.6 ?
H3A C3 H3B . 107.1 ?
C5 C4 C3 . 112.1(6) ?
C5 C4 H4A . 109.2 ?
C3 C4 H4A . 109.2 ?
C5 C4 H4B . 109.2 ?
C3 C4 H4B . 109.2 ?
H4A C4 H4B . 107.9 ?
C2 C3' C4' . 102.7(11) ?
C2 C3' H3C . 111.2 ?
C4' C3' H3C . 111.2 ?
C2 C3' H3D . 111.2 ?
C4' C3' H3D . 111.2 ?
H3C C3' H3D . 109.1 ?
C3' C4' C5 . 115.1(11) ?
C3' C4' H4C . 108.5 ?
C5 C4' H4C . 108.5 ?
C3' C4' H4D . 108.5 ?
C5 C4' H4D . 108.5 ?
H4C C4' H4D . 107.5 ?
C4 C5 C6 . 111.9(4) ?
C6 C5 C4' . 104.5(7) ?
C4 C5 H5A . 109.2 ?
C6 C5 H5A . 109.2 ?
C4' C5 H5A . 87.8 ?
C4 C5 H5B . 109.2 ?
C6 C5 H5B . 109.2 ?
C4' C5 H5B . 134.7 ?
H5A C5 H5B . 107.9 ?
C4 C5 H5C . 82.9 ?
C6 C5 H5C . 111.8 ?
C4' C5 H5C . 110.2 ?
H5A C5 H5C . 128.3 ?
C4 C5 H5D . 126.9 ?
C6 C5 H5D . 110.6 ?
C4' C5 H5D . 110.7 ?
H5B C5 H5D . 84.7 ?
H5C C5 H5D . 109.0 ?
C1 C6 C7 . 107.9(3) ?
C1 C6 C5 . 125.6(3) ?
C7 C6 C5 . 126.4(3) ?
O1 C7 N1 . 124.2(3) ?
O1 C7 C6 . 129.2(3) ?
N1 C7 C6 . 106.6(3) ?
O2 C8 N1 . 125.0(3) ?
O2 C8 C1 . 128.4(3) ?
N1 C8 C1 . 106.6(3) ?
N1 C9 C10 . 112.1(2) ?
N1 C9 H9A . 109.2 ?
C10 C9 H9A . 109.2 ?
N1 C9 H9B . 109.2 ?
C10 C9 H9B . 109.2 ?
H9A C9 H9B . 107.9 ?
O3 C10 N2 . 124.6(6) ?
O3' C10 N2 . 118(2) ?
O3 C10 C9 . 118.9(7) ?
O3' C10 C9 . 122.2(16) ?
N2 C10 C9 . 115.8(2) ?
C12 C11 C16 . 118.1(2) ?
C12 C11 N2 . 119.6(2) ?
C16 C11 N2 . 122.3(3) ?
F1 C12 C11 . 118.5(3) ?
F1 C12 C13 . 119.1(3) ?
C11 C12 C13 . 122.4(3) ?
C12 C13 C14 . 118.5(3) ?
C12 C13 H13 . 120.7 ?
C14 C13 H13 . 120.7 ?
O5 C14 C13 . 117.2(3) ?
O5 C14 C15 . 121.5(3) ?
C13 C14 C15 . 121.2(3) ?
C16 C15 C14 . 118.5(2) ?
C16 C15 N3 . 122.5(2) ?
C14 C15 N3 . 118.9(2) ?
C15 C16 C11 . 121.3(3) ?
C15 C16 H16 . 119.4 ?
C11 C16 H16 . 119.4 ?
O4 C17 N3 . 122.5(3) ?
O4 C17 C18 . 120.8(3) ?
N3 C17 C18 . 116.6(3) ?
O5 C18 C17 . 119.6(3) ?
O5 C18 H18A . 107.4 ?
C17 C18 H18A . 107.4 ?
O5 C18 H18B . 107.4 ?
C17 C18 H18B . 107.4 ?
H18A C18 H18B . 107.0 ?
N3 C19 C20 . 113.3(3) ?
N3 C19 H19A . 108.9 ?
C20 C19 H19A . 108.9 ?
N3 C19 H19B . 108.9 ?
C20 C19 H19B . 108.9 ?
H19A C19 H19B . 107.7 ?
C21 C20 C19 . 178.7(4) ?
C20 C21 H21 . 180.0 ?
C8 N1 C7 . 109.7(2) yes
C8 N1 C9 . 126.7(3) yes
C7 N1 C9 . 123.5(3) yes
C10 N2 C11 . 126.1(2) yes
C10 N2 H2 . 117(2) yes
C11 N2 H2 . 116(2) yes
C17 N3 C15 . 120.9(3) yes
C17 N3 C19 . 118.9(2) yes
C15 N3 C19 . 120.2(2) yes
C18 O5 C14 . 118.6(3) ?
O6 O6 H6A 3_675 70(5) ?
O6 O6 H6B 3_675 157(10) ?
H6A O6 H6B . 107.0(19) ?
O6 O6 H6C 3_675 128(10) ?
H6A O6 H6C . 154(10) ?
H6B O6 H6C . 48(10) ?
O6' O6' H6B 3_665 92(10) ?
O6' O6' H6C 3_665 138(10) ?
H6B O6' H6C . 47(10) ?
O6' O6' H6D 3_665 112(10) ?
H6B O6' H6D . 154(10) ?
H6C O6' H6D . 108.8(19) ?

loop_
_geom_bond_atom_site_label_1
_geom_bond_atom_site_label_2
_geom_bond_site_symmetry_2
_geom_bond_distance
_geom_bond_publ_flag
C1 C6 . 1.313(4) ?
C1 C8 . 1.479(4) ?
C1 C2 . 1.496(4) ?
C2 C3' . 1.490(8) ?
C2 C3 . 1.560(7) yes
C2 H2A . 0.9700 ?
C2 H2B . 0.9700 ?
C2 H2C . 0.9700 ?
C2 H2D . 0.9700 ?
C3 C4 . 1.477(7) ?
C3 H3A . 0.9700 ?
C3 H3B . 0.9700 ?
C4 C5 . 1.460(6) ?
C4 H4A . 0.9700 ?
C4 H4B . 0.9700 ?
C3' C4' . 1.529(9) ?
C3' H3C . 0.9700 ?
C3' H3D . 0.9700 ?
C4' C5 . 1.535(9) ?
C4' H4C . 0.9700 ?
C4' H4D . 0.9700 ?
C5 C6 . 1.491(4) ?
C5 H5A . 0.9700 ?
C5 H5B . 0.9700 ?
C5 H5C . 0.9701 ?
C5 H5D . 0.9700 ?
C6 C7 . 1.490(4) ?
C7 O1 . 1.208(3) ?
C7 N1 . 1.385(4) ?
C8 O2 . 1.207(3) ?
C8 N1 . 1.377(4) ?
C9 N1 . 1.436(4) ?
C9 C10 . 1.512(4) ?
C9 H9A . 0.9700 ?
C9 H9B . 0.9700 ?
C10 O3 . 1.248(5) ?
C10 O3' . 1.293(9) ?
C10 N2 . 1.318(4) yes
C11 C12 . 1.370(4) ?
C11 C16 . 1.387(4) ?
C11 N2 . 1.415(3) ?
C12 F1 . 1.352(3) ?
C12 C13 . 1.372(4) ?
C13 C14 . 1.375(4) ?
C13 H13 . 0.9300 ?
C14 O5 . 1.367(3) ?
C14 C15 . 1.387(4) ?
C15 C16 . 1.380(4) ?
C15 N3 . 1.418(3) ?
C16 H16 . 0.9300 ?
C17 O4 . 1.223(4) ?
C17 N3 . 1.363(4) ?
C17 C18 . 1.489(5) ?
C18 O5 . 1.348(4) ?
C18 H18A . 0.9700 ?
C18 H18B . 0.9700 ?
C19 N3 . 1.456(4) ?
C19 C20 . 1.465(5) ?
C19 H19A . 0.9700 ?
C19 H19B . 0.9700 ?
C20 C21 . 1.167(5) ?
C21 H21 . 0.9300 ?
N2 H2 . 0.851(10) yes
O6 O6 3_675 1.33(8) ?
O6 H6A . 0.822(11) ?
O6 H6B . 0.846(11) ?
O6 H6C . 0.58(8) ?
O6' O6' 3_665 1.11(9) ?
O6' H6B . 0.77(13) ?
O6' H6C . 0.824(11) ?
O6' H6D . 0.830(11) ?

loop_
_geom_hbond_atom_site_label_D
_geom_hbond_atom_site_label_H
_geom_hbond_atom_site_label_A
_geom_hbond_site_symmetry_A
_geom_hbond_distance_DH
_geom_hbond_distance_HA
_geom_hbond_distance_DA
_geom_hbond_angle_DHA
_geom_hbond_publ_flag
C21 H21 O2 3_655 0.93 2.33 3.244(5) 168 yes
C19 H19B O4 . 0.97 2.30 2.735(4) 106 yes
C13 H13 O1 2_545 0.93 2.44 3.354(4) 170 yes
C9 H9A O3 1_545 0.97 2.48 3.189(8) 130 yes
C4 H4B O4 4_676 0.97 2.54 3.454(8) 157 yes
N2 H2 O3 1_545 0.851(10) 2.04(2) 2.847(9) 158(3) yes

loop_
_geom_torsion_atom_site_label_1
_geom_torsion_atom_site_label_2
_geom_torsion_atom_site_label_3
_geom_torsion_atom_site_label_4
_geom_torsion
_geom_torsion_publ_flag
C6 C1 C2 C3' 25.9(7) ?
C8 C1 C2 C3' -150.6(7) ?
C6 C1 C2 C3 -5.3(5) ?
C8 C1 C2 C3 178.2(4) ?
C3' C2 C3 C4 -64.1(13) ?
C1 C2 C3 C4 31.5(10) yes
C2 C3 C4 C5 -52.1(12) yes
C1 C2 C3' C4' -55.8(13) ?
C3 C2 C3' C4' 38.8(8) ?
C2 C3' C4' C5 72.6(19) ?
C3 C4 C5 C6 42.6(10) ?
C3 C4 C5 C4' -36.8(12) ?
C3' C4' C5 C4 63.3(12) ?
C3' C4' C5 C6 -46.2(16) ?
C8 C1 C6 C7 1.2(3) ?
C2 C1 C6 C7 -175.8(3) ?
C8 C1 C6 C5 177.2(3) ?
C2 C1 C6 C5 0.1(5) ?
C4 C5 C6 C1 -19.3(6) ?
C4' C5 C6 C1 8.9(8) ?
C4 C5 C6 C7 155.9(5) ?
C4' C5 C6 C7 -175.9(7) ?
C1 C6 C7 O1 177.4(3) ?
C5 C6 C7 O1 1.5(5) ?
C1 C6 C7 N1 0.1(3) ?
C5 C6 C7 N1 -175.8(3) ?
C6 C1 C8 O2 179.1(3) ?
C2 C1 C8 O2 -3.9(5) ?
C6 C1 C8 N1 -2.2(3) ?
C2 C1 C8 N1 174.8(3) ?
N1 C9 C10 O3 38(2) ?
N1 C9 C10 O3' 8(4) ?
N1 C9 C10 N2 -150.7(3) ?
C16 C11 C12 F1 179.2(2) ?
N2 C11 C12 F1 2.7(4) ?
C16 C11 C12 C13 1.2(4) ?
N2 C11 C12 C13 -175.3(3) ?
F1 C12 C13 C14 -178.7(3) ?
C11 C12 C13 C14 -0.7(5) ?
C12 C13 C14 O5 177.0(3) ?
C12 C13 C14 C15 0.0(5) ?
O5 C14 C15 C16 -176.7(3) ?
C13 C14 C15 C16 0.1(4) ?
O5 C14 C15 N3 2.6(4) ?
C13 C14 C15 N3 179.4(3) ?
C14 C15 C16 C11 0.4(4) ?
N3 C15 C16 C11 -178.9(2) ?
C12 C11 C16 C15 -1.1(4) ?
N2 C11 C16 C15 175.4(2) ?
O4 C17 C18 O5 166.2(3) ?
N3 C17 C18 O5 -17.1(5) ?
O2 C8 N1 C7 -179.0(3) ?
C1 C8 N1 C7 2.2(3) ?
O2 C8 N1 C9 -3.1(5) ?
C1 C8 N1 C9 178.2(2) ?
O1 C7 N1 C8 -178.9(3) ?
C6 C7 N1 C8 -1.5(3) ?
O1 C7 N1 C9 5.0(4) ?
C6 C7 N1 C9 -177.6(2) ?
C10 C9 N1 C8 -104.5(3) ?
C10 C9 N1 C7 70.9(4) ?
O3 C10 N2 C11 -7(3) ?
O3' C10 N2 C11 24(3) ?
C9 C10 N2 C11 -177.2(3) ?
C12 C11 N2 C10 -134.2(3) ?
C16 C11 N2 C10 49.3(4) ?
O4 C17 N3 C15 179.4(3) ?
C18 C17 N3 C15 2.8(4) ?
O4 C17 N3 C19 1.7(5) ?
C18 C17 N3 C19 -174.9(3) ?
C16 C15 N3 C17 -176.5(3) ?
C14 C15 N3 C17 4.2(4) ?
C16 C15 N3 C19 1.1(4) ?
C14 C15 N3 C19 -178.2(2) ?
C20 C19 N3 C17 -111.2(3) ?
C20 C19 N3 C15 71.1(3) ?
C17 C18 O5 C14 24.1(5) ?
C13 C14 O5 C18 166.1(3) ?
C15 C14 O5 C18 -17.0(5) ?
